data_4062656
loop_
_publ_author_name
'  Pr\'ocoro Gamero-Melo'
'  Marisol Cervantes V\'asquez'
'  Armando Ram\'irez Monroy '
'  M. Esther S\'anchez Castro'

_publ_section_title
;
'Synthesis, NMR, and X-ray Molecular Structure of a Novel Butadiensulfinate
Iridium Dimer and its transformation into Mononuclear
Cp*IrCl[(1,2,5-\h)SO^2^CH=CRCH=CHR]Complex'
;
_journal_name_full Organometallics
_journal_paper_doi 10.1021/om040021s
_journal_year 2004
_chemical_formula_sum 'C18 H28 Cl2 Ir Li O3 S'
_chemical_formula_weight 594.50
_space_group_IT_number 14
_symmetry_cell_setting monoclinic
_symmetry_space_group_name_Hall '-P 2yn'
_symmetry_space_group_name_H-M 'P 1 21/n 1'
_cell_angle_alpha 90.00
_cell_angle_beta 90.674(2)
_cell_angle_gamma 90.00
_cell_formula_units_Z 4
_cell_length_a 8.3875(3)
_cell_length_b 14.7045(5)
_cell_length_c 18.0380(7)
_cell_measurement_temperature 293(2)
_cell_volume 2224.54(14)
_diffrn_ambient_temperature 203
_exptl_crystal_density_diffrn 1.775
_cod_depositor_comments
;
The following automatic conversions were performed:
'_symmetry_cell_setting' value 'Monoclinic' changed to 'monoclinic'
according to '/home/saulius/struct/CIF-dictionaries/cif_core.dic'
dictionary named 'cif_core.dic' version 2.4.1 from 2010-06-29.

Automatic conversion script
Id: cif_fix_enum 1527 2010-12-29 10:47:43Z saulius 
;
_cod_original_sg_symbol_H-M 'P 21/n'
_cod_database_code 4062656

loop_
_symmetry_equiv_pos_as_xyz
'x, y, z'
'-x+1/2, y+1/2, -z+1/2'
'-x, -y, -z'
'x-1/2, -y-1/2, z-1/2'

loop_
_atom_site_label
_atom_site_type_symbol
_atom_site_fract_x
_atom_site_fract_y
_atom_site_fract_z
_atom_site_U_iso_or_equiv
_atom_site_adp_type
_atom_site_occupancy
_atom_site_symmetry_multiplicity
_atom_site_calc_flag
_atom_site_refinement_flags
_atom_site_disorder_assembly
_atom_site_disorder_group
C1 C 0.7732(15) 0.3404(8) 0.9363(6) 0.103(4) Uani 1 1 d . . .
H1A H 0.8242 0.3706 0.8980 0.124 Uiso 1 1 calc R . .
H1B H 0.7732 0.3653 0.9837 0.124 Uiso 1 1 calc R . .
C2 C 0.7008(13) 0.2624(7) 0.9234(5) 0.073(3) Uani 1 1 d . . .
C3 C 0.6973(10) 0.2213(6) 0.8519(5) 0.050(2) Uani 1 1 d . . .
C4 C 0.6289(10) 0.1435(6) 0.8307(4) 0.051(2) Uani 1 1 d . . .
C10 C 0.0632(9) -0.0127(6) 0.7822(5) 0.056(2) Uani 1 1 d . . .
C11 C 0.0954(9) 0.0628(6) 0.8329(5) 0.054(2) Uani 1 1 d . . .
C12 C 0.1833(9) 0.1293(5) 0.7924(4) 0.0433(18) Uani 1 1 d . . .
C13 C 0.2205(10) 0.0902(5) 0.7216(4) 0.050(2) Uani 1 1 d . . .
C14 C 0.1426(10) 0.0039(5) 0.7161(4) 0.054(2) Uani 1 1 d . . .
C15 C -0.0334(11) -0.0942(6) 0.8014(6) 0.084(3) Uani 1 1 d . . .
H15A H -0.0187 -0.1404 0.7644 0.126 Uiso 1 1 calc R . .
H15B H -0.1440 -0.0777 0.8031 0.126 Uiso 1 1 calc R . .
H15C H 0.0003 -0.1170 0.8489 0.126 Uiso 1 1 calc R . .
C16 C 0.0286(11) 0.0718(8) 0.9098(5) 0.075(3) Uani 1 1 d . . .
H16A H 0.0847 0.1189 0.9361 0.113 Uiso 1 1 calc R . .
H16B H 0.0412 0.0152 0.9358 0.113 Uiso 1 1 calc R . .
H16C H -0.0826 0.0870 0.9065 0.113 Uiso 1 1 calc R . .
C17 C 0.2197(11) 0.2231(5) 0.8160(5) 0.062(2) Uani 1 1 d . . .
H17A H 0.1386 0.2635 0.7974 0.093 Uiso 1 1 calc R . .
H17B H 0.3213 0.2410 0.7968 0.093 Uiso 1 1 calc R . .
H17C H 0.2229 0.2260 0.8692 0.093 Uiso 1 1 calc R . .
C18 C 0.3125(12) 0.1376(7) 0.6613(5) 0.081(3) Uani 1 1 d . . .
H18A H 0.3964 0.1733 0.6833 0.122 Uiso 1 1 calc R . .
H18B H 0.2419 0.1765 0.6336 0.122 Uiso 1 1 calc R . .
H18C H 0.3575 0.0930 0.6288 0.122 Uiso 1 1 calc R . .
C19 C 0.1434(14) -0.0544(7) 0.6473(5) 0.088(4) Uani 1 1 d . . .
H19A H 0.0949 -0.1120 0.6578 0.132 Uiso 1 1 calc R . .
H19B H 0.2513 -0.0638 0.6319 0.132 Uiso 1 1 calc R . .
H19C H 0.0845 -0.0245 0.6084 0.132 Uiso 1 1 calc R . .
C20 C 0.6885(15) -0.2683(8) 0.8559(5) 0.088(4) Uani 1 1 d . . .
H20A H 0.7829 -0.2552 0.8272 0.106 Uiso 1 1 calc R . .
H20B H 0.5956 -0.2471 0.8283 0.106 Uiso 1 1 calc R . .
C21 C 0.6767(17) -0.3625(9) 0.8696(7) 0.112(4) Uani 1 1 d . . .
H21A H 0.7406 -0.3962 0.8345 0.135 Uiso 1 1 calc R . .
H21B H 0.5668 -0.3823 0.8646 0.135 Uiso 1 1 calc R . .
C22 C 0.734(2) -0.3777(10) 0.9431(7) 0.169(8) Uani 1 1 d . . .
H22A H 0.8327 -0.4116 0.9427 0.202 Uiso 1 1 calc R . .
H22B H 0.6558 -0.4114 0.9715 0.202 Uiso 1 1 calc R . .
C23 C 0.758(2) -0.2884(9) 0.9742(7) 0.143(7) Uani 1 1 d . . .
H23A H 0.7042 -0.2836 1.0214 0.172 Uiso 1 1 calc R . .
H23B H 0.8709 -0.2778 0.9826 0.172 Uiso 1 1 calc R . .
Cl1 Cl 0.5355(3) -0.05615(16) 0.73294(11) 0.0601(5) Uani 1 1 d . . .
Cl2 Cl 0.3306(3) -0.12795(14) 0.88323(12) 0.0564(5) Uani 1 1 d . . .
Ir1 Ir 0.32325(3) 0.005724(19) 0.805768(14) 0.03765(12) Uani 1 1 d . . .
O1 O 0.6288(5) 0.0024(3) 0.9144(3) 0.0458(11) Uani 1 1 d . . .
O2 O 0.4383(6) 0.1238(3) 0.9417(2) 0.0428(12) Uani 1 1 d . . .
O3 O 0.6978(8) -0.2253(4) 0.9254(3) 0.0682(18) Uani 1 1 d . . .
S1 S 0.5122(2) 0.06787(12) 0.88377(9) 0.0383(4) Uani 1 1 d . . .
Li1 Li 0.5793(17) -0.1141(9) 0.9521(7) 0.050(3) Uani 1 1 d . . .
H2 H 0.669(14) 0.206(8) 0.969(6) 0.14(4) Uiso 1 1 d . . .
H3 H 0.753(8) 0.254(5) 0.820(3) 0.029(17) Uiso 1 1 d . . .
H4 H 0.632(12) 0.109(7) 0.783(5) 0.11(4) Uiso 1 1 d . . .

loop_
_atom_site_aniso_label
_atom_site_aniso_U_11
_atom_site_aniso_U_22
_atom_site_aniso_U_33
_atom_site_aniso_U_23
_atom_site_aniso_U_13
_atom_site_aniso_U_12
C1 0.151(12) 0.091(9) 0.068(7) -0.012(6) 0.014(7) -0.064(8)
C2 0.099(8) 0.073(7) 0.046(5) -0.003(5) -0.004(5) -0.032(6)
C3 0.048(5) 0.051(5) 0.052(5) 0.016(4) 0.001(4) -0.009(4)
C4 0.053(5) 0.058(5) 0.040(4) 0.004(4) 0.003(4) -0.010(4)
C10 0.042(4) 0.054(5) 0.072(5) 0.005(4) -0.018(4) 0.001(4)
C11 0.041(4) 0.053(5) 0.068(6) -0.004(4) -0.014(4) 0.014(4)
C12 0.048(4) 0.039(4) 0.043(4) -0.004(3) -0.010(3) 0.006(3)
C13 0.061(5) 0.046(5) 0.043(4) 0.004(4) -0.008(4) 0.011(4)
C14 0.064(5) 0.045(4) 0.052(4) -0.006(4) -0.030(4) 0.018(4)
C15 0.059(6) 0.057(6) 0.135(9) 0.002(6) -0.019(6) -0.012(5)
C16 0.060(6) 0.104(8) 0.062(6) -0.004(5) 0.009(5) 0.004(6)
C17 0.076(6) 0.044(5) 0.067(6) -0.012(4) -0.019(5) 0.010(4)
C18 0.101(8) 0.092(8) 0.051(6) 0.018(5) -0.007(5) 0.023(6)
C19 0.136(10) 0.058(6) 0.070(7) -0.023(5) -0.039(7) 0.031(6)
C20 0.126(10) 0.080(8) 0.059(6) -0.011(6) 0.008(6) 0.037(7)
C21 0.152(13) 0.088(9) 0.098(10) -0.028(8) 0.017(8) -0.032(9)
C22 0.34(3) 0.082(10) 0.080(10) 0.000(8) 0.039(12) 0.044(13)
C23 0.221(17) 0.107(11) 0.099(10) -0.045(8) -0.078(11) 0.086(11)
Cl1 0.0565(12) 0.0689(14) 0.0549(12) -0.0150(10) 0.0043(9) 0.0088(11)
Cl2 0.0564(12) 0.0464(11) 0.0659(13) 0.0127(9) -0.0163(10) -0.0088(9)
Ir1 0.03950(16) 0.03615(17) 0.03717(16) -0.00082(14) -0.00528(10) 0.00109(14)
O1 0.038(2) 0.048(3) 0.050(3) 0.008(3) -0.010(2) -0.001(2)
O2 0.046(3) 0.046(3) 0.037(3) -0.002(2) 0.001(2) -0.003(2)
O3 0.089(5) 0.063(4) 0.052(4) -0.012(3) -0.011(3) 0.018(3)
S1 0.0386(9) 0.0407(10) 0.0354(9) 0.0012(7) -0.0025(7) -0.0042(8)
Li1 0.063(9) 0.052(8) 0.035(7) 0.004(6) 0.000(6) 0.000(6)

loop_
_geom_bond_atom_site_label_1
_geom_bond_atom_site_label_2
_geom_bond_distance
_geom_bond_site_symmetry_2
_geom_bond_publ_flag
C1 C2 1.318(13) . ?
C1 H1A 0.9300 . ?
C1 H1B 0.9300 . ?
C2 C3 1.425(12) . ?
C2 H2 1.20(12) . ?
C3 C4 1.333(11) . ?
C3 H3 0.89(7) . ?
C4 S1 1.770(8) . ?
C4 H4 1.01(10) . ?
C10 C14 1.395(12) . ?
C10 C11 1.461(11) . ?
C10 C15 1.489(12) . ?
C10 Ir1 2.234(7) . ?
C11 C12 1.431(11) . ?
C11 C16 1.509(12) . ?
C11 Ir1 2.149(8) . ?
C12 C13 1.438(10) . ?
C12 C17 1.475(10) . ?
C12 Ir1 2.176(7) . ?
C13 C14 1.431(11) . ?
C13 C18 1.510(12) . ?
C13 Ir1 2.136(7) . ?
C14 C19 1.509(11) . ?
C14 Ir1 2.203(6) . ?
C15 H15A 0.9600 . ?
C15 H15B 0.9600 . ?
C15 H15C 0.9600 . ?
C16 H16A 0.9600 . ?
C16 H16B 0.9600 . ?
C16 H16C 0.9600 . ?
C17 H17A 0.9600 . ?
C17 H17B 0.9600 . ?
C17 H17C 0.9600 . ?
C18 H18A 0.9600 . ?
C18 H18B 0.9600 . ?
C18 H18C 0.9600 . ?
C19 H19A 0.9600 . ?
C19 H19B 0.9600 . ?
C19 H19C 0.9600 . ?
C20 O3 1.406(10) . ?
C20 C21 1.411(15) . ?
C20 H20A 0.9700 . ?
C20 H20B 0.9700 . ?
C21 C22 1.421(16) . ?
C21 H21A 0.9700 . ?
C21 H21B 0.9700 . ?
C22 C23 1.442(17) . ?
C22 H22A 0.9700 . ?
C22 H22B 0.9700 . ?
C23 O3 1.372(12) . ?
C23 H23A 0.9700 . ?
C23 H23B 0.9700 . ?
Cl1 Ir1 2.404(2) . ?
Cl2 Ir1 2.4120(19) . ?
Cl2 Li1 2.424(13) . ?
Ir1 S1 2.2965(17) . ?
O1 S1 1.475(5) . ?
O1 Li1 1.891(14) . ?
O2 S1 1.473(5) . ?
O2 Li1 1.928(13) 3_657 ?
O3 Li1 1.976(15) . ?
S1 Li1 2.997(13) . ?
Li1 O2 1.928(13) 3_657 ?
